data_7016935
loop_
_publ_author_name
'Meker, Sigalit'
'Manna, Cesar M.'
'Peri, Dani'
'Tshuva, Edit Y.'

_publ_section_title
;
 Major impact of N-methylation on cytotoxicity and hydrolysis of salan
 Ti(IV) complexes: sterics and electronics are intertwined.
;
_journal_issue 38
_journal_name_full 'Dalton transactions (Cambridge, England : 2003)'
_journal_page_first 9802
_journal_page_last 9809
_journal_paper_doi 10.1039/c1dt11108f
_journal_volume 40
_journal_year 2011
_chemical_formula_moiety 'C26 H40 N2 O4 Ti'
_chemical_formula_sum 'C26 H40 N2 O4 Ti'
_chemical_formula_weight 492.50
_chemical_name_systematic
;
?
;
_space_group_IT_number 147
_symmetry_cell_setting trigonal
_symmetry_space_group_name_Hall '-P 3'
_symmetry_space_group_name_H-M 'P -3'
_atom_sites_solution_hydrogens geom
_atom_sites_solution_primary direct
_atom_sites_solution_secondary difmap
_audit_creation_method SHELXL-97
_cell_angle_alpha 90.00
_cell_angle_beta 90.00
_cell_angle_gamma 120.00
_cell_formula_units_Z 6
_cell_length_a 19.5096(9)
_cell_length_b 19.5096(9)
_cell_length_c 12.4020(11)
_cell_measurement_temperature 173(1)
_cell_volume 4088.1(5)
_computing_cell_refinement 'Bruker SMART'
_computing_data_collection 'Bruker SMART'
_computing_data_reduction 'Bruker SAINT'
_computing_molecular_graphics 'Bruker SHELXTL'
_computing_publication_material 'Bruker SHELXTL'
_computing_structure_refinement 'SHELXL-97 (Sheldrick, 1997)'
_computing_structure_solution 'SHELXS-97 (Sheldrick, 1990)'
_diffrn_ambient_temperature 173(1)
_diffrn_measured_fraction_theta_full 0.999
_diffrn_measured_fraction_theta_max 0.999
_diffrn_measurement_device_type 'CCD area detector'
_diffrn_measurement_method 'phi and omega scans'
_diffrn_radiation_monochromator graphite
_diffrn_radiation_source 'fine-focus sealed tube'
_diffrn_radiation_type MoK\a
_diffrn_radiation_wavelength 0.71073
_diffrn_reflns_av_R_equivalents 0.0365
_diffrn_reflns_av_sigmaI/netI 0.0219
_diffrn_reflns_limit_h_max 24
_diffrn_reflns_limit_h_min -24
_diffrn_reflns_limit_k_max 24
_diffrn_reflns_limit_k_min -24
_diffrn_reflns_limit_l_max 15
_diffrn_reflns_limit_l_min -15
_diffrn_reflns_number 42199
_diffrn_reflns_theta_full 26.00
_diffrn_reflns_theta_max 26.00
_diffrn_reflns_theta_min 2.09
_exptl_absorpt_coefficient_mu 0.345
_exptl_absorpt_correction_type none
_exptl_crystal_colour 'pale yellow'
_exptl_crystal_density_diffrn 1.200
_exptl_crystal_density_method 'not measured'
_exptl_crystal_description shapeless
_exptl_crystal_F_000 1584
_exptl_crystal_size_max 0.38
_exptl_crystal_size_mid 0.34
_exptl_crystal_size_min 0.30
_refine_diff_density_max 1.126
_refine_diff_density_min -0.465
_refine_diff_density_rms 0.107
_refine_ls_extinction_method none
_refine_ls_goodness_of_fit_ref 1.246
_refine_ls_hydrogen_treatment mixed
_refine_ls_matrix_type full
_refine_ls_number_parameters 314
_refine_ls_number_reflns 5370
_refine_ls_number_restraints 0
_refine_ls_restrained_S_all 1.246
_refine_ls_R_factor_all 0.1013
_refine_ls_R_factor_gt 0.0973
_refine_ls_shift/su_max 0.001
_refine_ls_shift/su_mean 0.000
_refine_ls_structure_factor_coef Fsqd
_refine_ls_weighting_details 'calc w=1/[\s^2^(Fo^2^)+(0.1065P)^2^+6.8097P] where P=(Fo^2^+2Fc^2^)/3'
_refine_ls_weighting_scheme calc
_refine_ls_wR_factor_gt 0.2425
_refine_ls_wR_factor_ref 0.2456
_reflns_number_gt 5075
_reflns_number_total 5370
_reflns_threshold_expression >2sigma(I)
_cod_data_source_file c1dt11108f.txt
_cod_data_source_block L3Ti(OiPr)2
_cod_depositor_comments
;
The following automatic conversions were performed:

'_symmetry_cell_setting' value 'Trigonal' changed to 'trigonal'
according to /home/saulius/struct/CIF-dictionaries/cif_core.dic
dictionary named 'cif_core.dic' version 2.4.1 from 2010-06-29.

Automatic conversion script
Id: cif_fix_values 1715 2011-07-08 13:25:40Z adriana 
;
_cod_original_sg_symbol_H-M P-3
_cod_database_code 7016935

loop_
_symmetry_equiv_pos_as_xyz
'x, y, z'
'-y, x-y, z'
'-x+y, -x, z'
'-x, -y, -z'
'y, -x+y, -z'
'x-y, x, -z'

loop_
_atom_site_label
_atom_site_type_symbol
_atom_site_fract_x
_atom_site_fract_y
_atom_site_fract_z
_atom_site_U_iso_or_equiv
_atom_site_adp_type
_atom_site_occupancy
_atom_site_symmetry_multiplicity
_atom_site_calc_flag
_atom_site_refinement_flags
C1 C 0.2540(2) 0.0556(2) 0.4453(3) 0.0284(8) Uani 1 1 d .
C2 C 0.1986(2) 0.0798(2) 0.4245(3) 0.0272(7) Uani 1 1 d .
H2 H 0.1802 0.0977 0.4831 0.033 Uiso 1 1 calc R
C3 C 0.1694(2) 0.0786(2) 0.3221(3) 0.0290(8) Uani 1 1 d .
C4 C 0.1957(2) 0.0522(2) 0.2353(3) 0.0334(8) Uani 1 1 d .
C5 C 0.2504(2) 0.0276(2) 0.2558(3) 0.0368(9) Uani 1 1 d .
H5 H 0.2679 0.0089 0.1971 0.044 Uiso 1 1 calc R
C6 C 0.2806(2) 0.0289(2) 0.3579(3) 0.0327(8) Uani 1 1 d .
C7 C 0.3424(3) 0.0044(3) 0.3704(3) 0.0434(10) Uani 1 1 d .
H7A H 0.3362 -0.0324 0.3113 0.052 Uiso 1 1 calc R
H7B H 0.3956 0.0518 0.3637 0.052 Uiso 1 1 calc R
C8 C 0.2640(3) -0.1117(3) 0.4866(4) 0.0437(10) Uani 1 1 d .
H8A H 0.2666 -0.1511 0.4391 0.052 Uiso 1 1 calc R
H8B H 0.2175 -0.1073 0.4653 0.052 Uiso 1 1 calc R
C9 C 0.2561(3) -0.1379(3) 0.6019(4) 0.0463(11) Uani 1 1 d .
H9A H 0.2048 -0.1872 0.6125 0.056 Uiso 1 1 calc R
H9B H 0.2991 -0.1488 0.6205 0.056 Uiso 1 1 calc R
C10 C 0.2634(3) -0.0920(3) 0.7874(4) 0.0506(12) Uani 1 1 d .
H10A H 0.2190 -0.1454 0.8047 0.061 Uiso 1 1 calc R
H10B H 0.2566 -0.0531 0.8305 0.061 Uiso 1 1 calc R
C11 C 0.3408(3) -0.0875(4) 0.8191(4) 0.0556(13) Uani 1 1 d .
C12 C 0.3415(3) -0.1289(4) 0.9106(4) 0.0725(19) Uani 1 1 d .
H12 H 0.2928 -0.1613 0.9468 0.087 Uiso 1 1 calc R
C13 C 0.4093(4) -0.1252(5) 0.9514(5) 0.085(2) Uani 1 1 d .
C14 C 0.4806(4) -0.0781(5) 0.8971(5) 0.081(2) Uani 1 1 d .
C15 C 0.4812(3) -0.0376(4) 0.8049(4) 0.0643(16) Uani 1 1 d .
H15 H 0.5299 -0.0062 0.7681 0.077 Uiso 1 1 calc R
C16 C 0.4120(3) -0.0414(4) 0.7641(4) 0.0530(13) Uani 1 1 d .
C17 C 0.1110(2) 0.1071(2) 0.3069(4) 0.0404(10) Uani 1 1 d .
H17A H 0.0778 0.0945 0.3714 0.061 Uiso 1 1 calc R
H17B H 0.0776 0.0808 0.2441 0.061 Uiso 1 1 calc R
H17C H 0.1397 0.1644 0.2955 0.061 Uiso 1 1 calc R
C18 C 0.1663(3) 0.0492(3) 0.1217(3) 0.0479(11) Uani 1 1 d .
H18A H 0.1912 0.0284 0.0731 0.072 Uiso 1 1 calc R
H18B H 0.1800 0.1027 0.0988 0.072 Uiso 1 1 calc R
H18C H 0.1087 0.0147 0.1197 0.072 Uiso 1 1 calc R
C19 C 0.4062(5) -0.1713(7) 1.0504(6) 0.120(4) Uani 1 1 d .
H19A H 0.3526 -0.1975 1.0803 0.180 Uiso 1 1 calc R
H19B H 0.4435 -0.1352 1.1043 0.180 Uiso 1 1 calc R
H19C H 0.4206 -0.2112 1.0311 0.180 Uiso 1 1 calc R
C20 C 0.5573(4) -0.0707(6) 0.9380(5) 0.105(3) Uani 1 1 d .
H20A H 0.5577 -0.1199 0.9232 0.158 Uiso 1 1 calc R
H20B H 0.5617 -0.0609 1.0158 0.158 Uiso 1 1 calc R
H20C H 0.6022 -0.0266 0.9013 0.158 Uiso 1 1 calc R
C21 C 0.5253(4) 0.1427(5) 0.5301(7) 0.095(2) Uani 1 1 d .
H21 H 0.5252 0.0920 0.5176 0.114 Uiso 1 1 calc R
C22 C 0.5546(5) 0.1911(6) 0.4314(8) 0.125(3) Uani 1 1 d .
H22A H 0.5180 0.1636 0.3717 0.187 Uiso 1 1 calc R
H22B H 0.6071 0.1994 0.4134 0.187 Uiso 1 1 calc R
H22C H 0.5580 0.2424 0.4434 0.187 Uiso 1 1 calc R
C23 C 0.5710(4) 0.1796(7) 0.6306(9) 0.151(5) Uani 1 1 d .
H23A H 0.5621 0.2227 0.6531 0.227 Uiso 1 1 calc R
H23B H 0.6275 0.2007 0.6169 0.227 Uiso 1 1 calc R
H23C H 0.5533 0.1397 0.6878 0.227 Uiso 1 1 calc R
C24 C 0.3400(3) 0.1484(3) 0.7886(4) 0.0565(13) Uani 1 1 d .
H24 H 0.3096 0.1622 0.7365 0.068 Uiso 1 1 calc R
C25 C 0.2941(4) 0.1212(4) 0.8923(4) 0.0728(17) Uani 1 1 d .
H25A H 0.2419 0.0751 0.8782 0.109 Uiso 1 1 calc R
H25B H 0.2876 0.1641 0.9224 0.109 Uiso 1 1 calc R
H25C H 0.3228 0.1068 0.9438 0.109 Uiso 1 1 calc R
C26 C 0.4201(4) 0.2198(4) 0.8045(5) 0.0812(19) Uani 1 1 d .
H26A H 0.4497 0.2079 0.8579 0.122 Uiso 1 1 calc R
H26B H 0.4141 0.2640 0.8300 0.122 Uiso 1 1 calc R
H26C H 0.4489 0.2341 0.7359 0.122 Uiso 1 1 calc R
N1 N 0.3368(2) -0.0345(2) 0.4752(3) 0.0408(9) Uani 1 1 d .
H1N H 0.372(3) -0.041(3) 0.480(4) 0.035(12) Uiso 1 1 d .
N2 N 0.2604(2) -0.0759(2) 0.6711(3) 0.0415(9) Uani 1 1 d .
H2N H 0.227(3) -0.070(3) 0.665(4) 0.031(12) Uiso 1 1 d .
O1 O 0.28003(15) 0.06001(17) 0.5459(2) 0.0337(6) Uani 1 1 d .
O2 O 0.41827(17) -0.0008(2) 0.6741(2) 0.0468(8) Uani 1 1 d .
O3 O 0.44440(17) 0.1238(2) 0.5507(3) 0.0500(8) Uani 1 1 d .
O4 O 0.34752(18) 0.0863(2) 0.7451(2) 0.0478(8) Uani 1 1 d .
Ti1 Ti 0.35823(4) 0.04510(5) 0.62015(6) 0.0364(3) Uani 1 1 d .

loop_
_atom_site_aniso_label
_atom_site_aniso_U_11
_atom_site_aniso_U_22
_atom_site_aniso_U_33
_atom_site_aniso_U_23
_atom_site_aniso_U_13
_atom_site_aniso_U_12
C1 0.0205(16) 0.0269(18) 0.0325(19) 0.0034(14) 0.0005(14) 0.0078(14)
C2 0.0210(16) 0.0226(16) 0.0338(19) 0.0008(14) 0.0001(14) 0.0076(14)
C3 0.0208(17) 0.0195(16) 0.037(2) 0.0037(14) -0.0029(14) 0.0031(13)
C4 0.0278(18) 0.0286(19) 0.033(2) 0.0070(15) -0.0007(15) 0.0061(15)
C5 0.033(2) 0.042(2) 0.031(2) 0.0023(16) 0.0079(16) 0.0149(18)
C6 0.0251(18) 0.039(2) 0.0324(19) 0.0032(16) 0.0039(14) 0.0151(16)
C7 0.035(2) 0.065(3) 0.038(2) -0.001(2) 0.0051(17) 0.031(2)
C8 0.038(2) 0.048(2) 0.054(3) -0.008(2) -0.0079(19) 0.028(2)
C9 0.036(2) 0.050(3) 0.063(3) 0.005(2) -0.007(2) 0.029(2)
C10 0.033(2) 0.077(3) 0.052(3) 0.015(2) 0.0055(19) 0.035(2)
C11 0.039(2) 0.097(4) 0.043(3) 0.013(3) 0.0031(19) 0.044(3)
C12 0.054(3) 0.132(6) 0.052(3) 0.034(3) 0.014(2) 0.062(4)
C13 0.069(4) 0.160(7) 0.052(3) 0.040(4) 0.010(3) 0.078(4)
C14 0.061(3) 0.162(7) 0.052(3) 0.023(4) 0.002(3) 0.078(4)
C15 0.042(3) 0.126(5) 0.045(3) 0.015(3) 0.005(2) 0.057(3)
C16 0.041(2) 0.094(4) 0.041(2) 0.006(2) 0.0011(19) 0.046(3)
C17 0.036(2) 0.031(2) 0.051(2) -0.0003(17) -0.0137(18) 0.0138(17)
C18 0.051(3) 0.054(3) 0.034(2) 0.0041(19) -0.0040(19) 0.024(2)
C19 0.097(6) 0.218(11) 0.082(5) 0.068(6) 0.016(4) 0.107(7)
C20 0.066(4) 0.214(9) 0.066(4) 0.038(5) 0.001(3) 0.093(6)
C21 0.041(3) 0.092(5) 0.125(6) 0.036(5) 0.001(3) 0.014(3)
C22 0.061(4) 0.137(8) 0.141(8) -0.009(6) 0.035(5) 0.024(5)
C23 0.041(4) 0.192(11) 0.165(9) 0.058(8) -0.034(5) 0.017(5)
C24 0.058(3) 0.078(4) 0.041(3) -0.005(2) -0.013(2) 0.040(3)
C25 0.075(4) 0.114(5) 0.044(3) -0.005(3) 0.000(3) 0.058(4)
C26 0.090(5) 0.075(4) 0.069(4) -0.010(3) -0.025(3) 0.034(4)
N1 0.0300(18) 0.058(2) 0.048(2) -0.0021(17) -0.0019(15) 0.0322(18)
N2 0.0256(17) 0.057(2) 0.052(2) 0.0073(17) -0.0029(15) 0.0281(17)
O1 0.0275(13) 0.0466(16) 0.0318(14) -0.0042(11) -0.0034(10) 0.0222(12)
O2 0.0310(15) 0.074(2) 0.0442(17) 0.0118(15) -0.0003(12) 0.0329(15)
O3 0.0287(15) 0.061(2) 0.0552(19) 0.0080(15) -0.0012(13) 0.0190(14)
O4 0.0459(17) 0.066(2) 0.0387(16) -0.0103(14) -0.0102(13) 0.0335(16)
Ti1 0.0253(4) 0.0533(5) 0.0344(4) 0.0001(3) -0.0043(3) 0.0225(3)

loop_
_atom_type_symbol
_atom_type_description
_atom_type_scat_dispersion_real
_atom_type_scat_dispersion_imag
_atom_type_scat_source
C C 0.0033 0.0016 'International Tables Vol C Tables 4.2.6.8 and 6.1.1.4'
H H 0.0000 0.0000 'International Tables Vol C Tables 4.2.6.8 and 6.1.1.4'
N N 0.0061 0.0033 'International Tables Vol C Tables 4.2.6.8 and 6.1.1.4'
O O 0.0106 0.0060 'International Tables Vol C Tables 4.2.6.8 and 6.1.1.4'
Ti Ti 0.2776 0.4457 'International Tables Vol C Tables 4.2.6.8 and 6.1.1.4'

loop_
_geom_angle_atom_site_label_1
_geom_angle_atom_site_label_2
_geom_angle_atom_site_label_3
_geom_angle
O1 C1 C2 118.9(3)
O1 C1 C6 123.0(3)
C2 C1 C6 118.1(3)
C3 C2 C1 122.7(3)
C3 C2 H2 118.6
C1 C2 H2 118.6
C2 C3 C4 119.3(3)
C2 C3 C17 119.1(4)
C4 C3 C17 121.6(3)
C5 C4 C3 118.1(3)
C5 C4 C18 119.8(4)
C3 C4 C18 122.1(4)
C6 C5 C4 123.3(4)
C6 C5 H5 118.4
C4 C5 H5 118.4
C5 C6 C1 118.5(3)
C5 C6 C7 119.0(3)
C1 C6 C7 122.5(3)
N1 C7 C6 112.7(3)
N1 C7 H7A 109.1
C6 C7 H7A 109.1
N1 C7 H7B 109.1
C6 C7 H7B 109.1
H7A C7 H7B 107.8
N1 C8 C9 108.8(4)
N1 C8 H8A 109.9
C9 C8 H8A 109.9
N1 C8 H8B 109.9
C9 C8 H8B 109.9
H8A C8 H8B 108.3
N2 C9 C8 109.1(4)
N2 C9 H9A 109.9
C8 C9 H9A 109.9
N2 C9 H9B 109.9
C8 C9 H9B 109.9
H9A C9 H9B 108.3
N2 C10 C11 112.6(4)
N2 C10 H10A 109.1
C11 C10 H10A 109.1
N2 C10 H10B 109.1
C11 C10 H10B 109.1
H10A C10 H10B 107.8
C12 C11 C16 118.4(4)
C12 C11 C10 118.2(4)
C16 C11 C10 123.3(4)
C13 C12 C11 123.5(5)
C13 C12 H12 118.2
C11 C12 H12 118.2
C12 C13 C14 117.9(5)
C12 C13 C19 121.1(6)
C14 C13 C19 121.0(5)
C15 C14 C13 119.6(5)
C15 C14 C20 119.7(6)
C13 C14 C20 120.7(5)
C14 C15 C16 122.1(5)
C14 C15 H15 118.9
C16 C15 H15 118.9
O2 C16 C11 123.7(4)
O2 C16 C15 117.8(4)
C11 C16 C15 118.4(4)
C3 C17 H17A 109.5
C3 C17 H17B 109.5
H17A C17 H17B 109.5
C3 C17 H17C 109.5
H17A C17 H17C 109.5
H17B C17 H17C 109.5
C4 C18 H18A 109.5
C4 C18 H18B 109.5
H18A C18 H18B 109.5
C4 C18 H18C 109.5
H18A C18 H18C 109.5
H18B C18 H18C 109.5
C13 C19 H19A 109.5
C13 C19 H19B 109.5
H19A C19 H19B 109.5
C13 C19 H19C 109.5
H19A C19 H19C 109.5
H19B C19 H19C 109.5
C14 C20 H20A 109.5
C14 C20 H20B 109.5
H20A C20 H20B 109.5
C14 C20 H20C 109.5
H20A C20 H20C 109.5
H20B C20 H20C 109.5
O3 C21 C22 109.4(6)
O3 C21 C23 106.7(7)
C22 C21 C23 116.0(7)
O3 C21 H21 108.2
C22 C21 H21 108.2
C23 C21 H21 108.2
C21 C22 H22A 109.5
C21 C22 H22B 109.5
H22A C22 H22B 109.5
C21 C22 H22C 109.5
H22A C22 H22C 109.5
H22B C22 H22C 109.5
C21 C23 H23A 109.5
C21 C23 H23B 109.5
H23A C23 H23B 109.5
C21 C23 H23C 109.5
H23A C23 H23C 109.5
H23B C23 H23C 109.5
O4 C24 C26 110.1(5)
O4 C24 C25 109.0(5)
C26 C24 C25 112.1(5)
O4 C24 H24 108.5
C26 C24 H24 108.5
C25 C24 H24 108.5
C24 C25 H25A 109.5
C24 C25 H25B 109.5
H25A C25 H25B 109.5
C24 C25 H25C 109.5
H25A C25 H25C 109.5
H25B C25 H25C 109.5
C24 C26 H26A 109.5
C24 C26 H26B 109.5
H26A C26 H26B 109.5
C24 C26 H26C 109.5
H26A C26 H26C 109.5
H26B C26 H26C 109.5
C8 N1 C7 113.3(3)
C8 N1 Ti1 112.2(3)
C7 N1 Ti1 113.8(3)
C8 N1 H1N 108(4)
C7 N1 H1N 108(3)
Ti1 N1 H1N 100(3)
C9 N2 C10 112.9(4)
C9 N2 Ti1 111.8(3)
C10 N2 Ti1 113.0(3)
C9 N2 H2N 113(4)
C10 N2 H2N 106(4)
Ti1 N2 H2N 99(4)
C1 O1 Ti1 138.0(2)
C16 O2 Ti1 132.2(3)
C21 O3 Ti1 136.2(4)
C24 O4 Ti1 143.3(3)
O4 Ti1 O3 107.02(16)
O4 Ti1 O2 98.18(14)
O3 Ti1 O2 92.13(14)
O4 Ti1 O1 93.80(12)
O3 Ti1 O1 96.49(13)
O2 Ti1 O1 162.52(14)
O4 Ti1 N2 89.99(15)
O3 Ti1 N2 161.87(16)
O2 Ti1 N2 78.97(13)
O1 Ti1 N2 88.38(13)
O4 Ti1 N1 163.77(15)
O3 Ti1 N1 88.80(15)
O2 Ti1 N1 84.48(14)
O1 Ti1 N1 80.53(12)
N2 Ti1 N1 74.74(14)

loop_
_geom_bond_atom_site_label_1
_geom_bond_atom_site_label_2
_geom_bond_distance
C1 O1 1.333(4)
C1 C2 1.403(5)
C1 C6 1.408(5)
C2 C3 1.387(5)
C2 H2 0.9500
C3 C4 1.396(6)
C3 C17 1.508(5)
C4 C5 1.395(6)
C4 C18 1.510(6)
C5 C6 1.392(6)
C5 H5 0.9500
C6 C7 1.511(5)
C7 N1 1.482(6)
C7 H7A 0.9900
C7 H7B 0.9900
C8 N1 1.472(6)
C8 C9 1.500(7)
C8 H8A 0.9900
C8 H8B 0.9900
C9 N2 1.451(6)
C9 H9A 0.9900
C9 H9B 0.9900
C10 N2 1.485(6)
C10 C11 1.519(6)
C10 H10A 0.9900
C10 H10B 0.9900
C11 C12 1.397(7)
C11 C16 1.398(7)
C12 C13 1.384(7)
C12 H12 0.9500
C13 C14 1.399(9)
C13 C19 1.505(8)
C14 C15 1.386(8)
C14 C20 1.517(7)
C15 C16 1.409(6)
C15 H15 0.9500
C16 O2 1.338(6)
C17 H17A 0.9800
C17 H17B 0.9800
C17 H17C 0.9800
C18 H18A 0.9800
C18 H18B 0.9800
C18 H18C 0.9800
C19 H19A 0.9800
C19 H19B 0.9800
C19 H19C 0.9800
C20 H20A 0.9800
C20 H20B 0.9800
C20 H20C 0.9800
C21 O3 1.453(7)
C21 C22 1.476(12)
C21 C23 1.491(12)
C21 H21 1.0000
C22 H22A 0.9800
C22 H22B 0.9800
C22 H22C 0.9800
C23 H23A 0.9800
C23 H23B 0.9800
C23 H23C 0.9800
C24 O4 1.398(6)
C24 C26 1.498(8)
C24 C25 1.505(8)
C24 H24 1.0000
C25 H25A 0.9800
C25 H25B 0.9800
C25 H25C 0.9800
C26 H26A 0.9800
C26 H26B 0.9800
C26 H26C 0.9800
N1 Ti1 2.273(4)
N1 H1N 0.75(5)
N2 Ti1 2.260(4)
N2 H2N 0.71(5)
O1 Ti1 1.925(3)
O2 Ti1 1.917(3)
O3 Ti1 1.829(3)
O4 Ti1 1.806(3)
